data_7012622
loop_
_publ_author_name
'Braunstein, Pierre'
'Zhang, Jing'
'Welter, Richard'

_publ_section_title
;
 Monohapto-allyl Pd(ii) complexes with bidentate hybrid P,N
 ligandsElectronic supplementary information (ESI) available:
 preparations and selected spectroscopic data for 1 and 4--6. See
 http://www.rsc.org/suppdata/dt/b2/b212393m/
;
_journal_issue 4
_journal_name_full 'Dalton Transactions'
_journal_page_first 507
_journal_paper_doi 10.1039/b212393m
_journal_year 2003
_chemical_formula_moiety 'C23 H29 F6 N O2 P2 Pd'
_chemical_formula_sum 'C23 H29 F6 N O2 P2 Pd'
_chemical_formula_weight 633.81
_space_group_IT_number 61
_symmetry_cell_setting orthorhombic
_symmetry_space_group_name_Hall '-P 2ac 2ab'
_symmetry_space_group_name_H-M 'P b c a'
_atom_sites_solution_hydrogens geom
_atom_sites_solution_primary direct
_atom_sites_solution_secondary difmap
_audit_creation_method SHELXL-97
_cell_angle_alpha 90.000(5)
_cell_angle_beta 90.000(5)
_cell_angle_gamma 90.000(5)
_cell_formula_units_Z 8
_cell_length_a 15.136(5)
_cell_length_b 17.392(5)
_cell_length_c 20.248(5)
_cell_measurement_reflns_used 16867
_cell_measurement_temperature 173(2)
_cell_measurement_theta_max 33.142
_cell_measurement_theta_min 0.998
_cell_volume 5330(3)
_computing_cell_refinement 'Denzo (Nonius B.V., 1998)'
_computing_data_collection 'Collect (Nonius B.V., 1998)'
_computing_data_reduction 'Denzo (Nonius B.V., 1998)'
_computing_molecular_graphics 'PLATON 98 (Spek, 1998)'
_computing_publication_material 'SHELXL-97 (Sheldrick, 1997)'
_computing_structure_refinement 'SHELXL-97 (Sheldrick, 1997)'
_computing_structure_solution 'SHELXS-97 (Sheldrick, 1997)'
_diffrn_ambient_temperature 173(2)
_diffrn_measured_fraction_theta_full 0.997
_diffrn_measured_fraction_theta_max 0.997
_diffrn_measurement_device_type KappaCCD
_diffrn_measurement_method '\p scans'
_diffrn_radiation_monochromator graphite
_diffrn_radiation_source 'fine-focus sealed tube'
_diffrn_radiation_type MoK\a
_diffrn_radiation_wavelength 0.71069
_diffrn_reflns_av_R_equivalents 0.0000
_diffrn_reflns_av_sigmaI/netI 0.0672
_diffrn_reflns_limit_h_max 23
_diffrn_reflns_limit_h_min 0
_diffrn_reflns_limit_k_max 26
_diffrn_reflns_limit_k_min 0
_diffrn_reflns_limit_l_max 31
_diffrn_reflns_limit_l_min 0
_diffrn_reflns_number 10142
_diffrn_reflns_theta_full 33.15
_diffrn_reflns_theta_max 33.15
_diffrn_reflns_theta_min 2.01
_exptl_absorpt_coefficient_mu 0.879
_exptl_absorpt_correction_type none
_exptl_crystal_colour Yellow
_exptl_crystal_density_diffrn 1.580
_exptl_crystal_density_method 'not measured'
_exptl_crystal_description prism
_exptl_crystal_F_000 2560
_exptl_crystal_size_max 0.15
_exptl_crystal_size_mid 0.12
_exptl_crystal_size_min 0.10
_refine_diff_density_max 1.095
_refine_diff_density_min -1.155
_refine_diff_density_rms 0.099
_refine_ls_extinction_method none
_refine_ls_goodness_of_fit_ref 0.942
_refine_ls_hydrogen_treatment mixed
_refine_ls_matrix_type full
_refine_ls_number_parameters 316
_refine_ls_number_reflns 10141
_refine_ls_number_restraints 0
_refine_ls_restrained_S_all 0.942
_refine_ls_R_factor_all 0.0663
_refine_ls_R_factor_gt 0.0393
_refine_ls_shift/su_max 0.011
_refine_ls_shift/su_mean 0.001
_refine_ls_structure_factor_coef Fsqd
_refine_ls_weighting_details 'calc w=1/[\s^2^(Fo^2^)+(0.0568P)^2^+0.0000P] where P=(Fo^2^+2Fc^2^)/3'
_refine_ls_weighting_scheme calc
_refine_ls_wR_factor_gt 0.1058
_refine_ls_wR_factor_ref 0.1170
_reflns_number_gt 6781
_reflns_number_total 10141
_reflns_threshold_expression >2sigma(I)
_cod_data_source_file b212393m.txt
_cod_data_source_block cristal_2
_cod_database_code 7012622

loop_
_symmetry_equiv_pos_as_xyz
'x, y, z'
'-x+1/2, -y, z+1/2'
'x+1/2, -y+1/2, -z'
'-x, y+1/2, -z+1/2'
'-x, -y, -z'
'x-1/2, y, -z-1/2'
'-x-1/2, y-1/2, z'
'x, -y-1/2, z-1/2'

loop_
_atom_site_label
_atom_site_type_symbol
_atom_site_fract_x
_atom_site_fract_y
_atom_site_fract_z
_atom_site_U_iso_or_equiv
_atom_site_adp_type
_atom_site_occupancy
_atom_site_symmetry_multiplicity
_atom_site_calc_flag
_atom_site_refinement_flags
_atom_site_disorder_assembly
_atom_site_disorder_group
Pd Pd 0.182729(10) 0.080840(9) 0.600684(8) 0.02718(6) Uani 1 1 d . . .
P1 P 0.29611(3) 0.02820(3) 0.54538(2) 0.02352(10) Uani 1 1 d . . .
P2 P -0.00240(4) -0.16420(4) 0.65912(3) 0.03634(14) Uani 1 1 d . . .
F1 F 0.09643(11) -0.14225(14) 0.67660(10) 0.0808(6) Uani 1 1 d . . .
F2 F 0.01426(13) -0.14559(15) 0.58396(9) 0.0818(7) Uani 1 1 d . . .
F3 F -0.10116(11) -0.18737(11) 0.64265(9) 0.0623(5) Uani 1 1 d . . .
F4 F -0.01927(13) -0.18231(15) 0.73456(8) 0.0821(6) Uani 1 1 d . . .
F5 F 0.02761(17) -0.25017(12) 0.64763(11) 0.0887(7) Uani 1 1 d . . .
F6 F -0.03496(17) -0.07843(11) 0.67140(13) 0.0877(7) Uani 1 1 d . . .
O1 O 0.38681(9) 0.03309(8) 0.58732(7) 0.0272(3) Uani 1 1 d . . .
O2 O 0.38290(13) 0.11048(10) 0.74719(8) 0.0454(4) Uani 1 1 d . . .
N N 0.26685(12) 0.11394(10) 0.67893(8) 0.0292(4) Uani 1 1 d . . .
C13 C 0.39111(14) 0.02049(12) 0.65809(10) 0.0298(4) Uani 1 1 d . . .
C7 C 0.28945(15) -0.07069(12) 0.51866(10) 0.0288(4) Uani 1 1 d . . .
C1 C 0.33176(17) 0.07927(13) 0.47234(12) 0.0352(5) Uani 1 1 d . . .
C15 C 0.35107(19) -0.05655(14) 0.67796(12) 0.0403(5) Uani 1 1 d . . .
H15A H 0.3820 -0.0974 0.6560 0.061 Uiso 1 1 calc . . .
H15B H 0.2899 -0.0577 0.6656 0.061 Uiso 1 1 calc . . .
H15C H 0.3561 -0.0631 0.7249 0.061 Uiso 1 1 calc . . .
C18 C 0.24379(17) 0.17027(13) 0.73260(12) 0.0403(6) Uani 1 1 d . . .
C14 C 0.48945(17) 0.02359(16) 0.67287(13) 0.0469(6) Uani 1 1 d . . .
H14A H 0.5189 -0.0173 0.6498 0.070 Uiso 1 1 calc . . .
H14B H 0.4987 0.0179 0.7195 0.070 Uiso 1 1 calc . . .
H14C H 0.5128 0.0721 0.6586 0.070 Uiso 1 1 calc . . .
C21 C 0.08711(17) 0.0534(2) 0.52918(15) 0.0556(7) Uani 1 1 d . . .
H21A H 0.0997 0.0699 0.4844 0.067 Uiso 1 1 calc . . .
H21B H 0.0624 0.0020 0.5315 0.067 Uiso 1 1 calc . . .
C8 C 0.21870(16) -0.11645(14) 0.53605(13) 0.0396(5) Uani 1 1 d . . .
H8 H 0.1722 -0.0962 0.5605 0.048 Uiso 1 1 calc . . .
C19 C 0.2140(2) 0.24646(15) 0.70383(15) 0.0550(7) Uani 1 1 d . . .
H19A H 0.1588 0.2396 0.6812 0.082 Uiso 1 1 calc . . .
H19B H 0.2577 0.2648 0.6733 0.082 Uiso 1 1 calc . . .
H19C H 0.2067 0.2832 0.7388 0.082 Uiso 1 1 calc . . .
C20 C 0.1729(2) 0.13397(18) 0.77595(14) 0.0554(8) Uani 1 1 d . . .
H20A H 0.1187 0.1302 0.7515 0.083 Uiso 1 1 calc . . .
H20B H 0.1638 0.1653 0.8144 0.083 Uiso 1 1 calc . . .
H20C H 0.1915 0.0835 0.7892 0.083 Uiso 1 1 calc . . .
C12 C 0.35914(16) -0.10179(14) 0.48171(12) 0.0379(5) Uani 1 1 d . . .
H12 H 0.4068 -0.0710 0.4699 0.045 Uiso 1 1 calc . . .
C16 C 0.34174(16) 0.08463(11) 0.69288(10) 0.0294(4) Uani 1 1 d . . .
C23 C 0.0449(2) 0.1204(2) 0.62870(19) 0.0698(10) Uani 1 1 d . . .
H23A H 0.0099 0.0855 0.6553 0.084 Uiso 1 1 calc . . .
H23B H 0.0382 0.1741 0.6408 0.084 Uiso 1 1 calc . . .
C17 C 0.3318(2) 0.17732(17) 0.76836(13) 0.0511(7) Uani 1 1 d . . .
H17A H 0.3615 0.2246 0.7562 0.061 Uiso 1 1 calc . . .
H17B H 0.3232 0.1768 0.8158 0.061 Uiso 1 1 calc . . .
C5 C 0.3136(4) 0.1081(3) 0.35746(16) 0.0917(17) Uani 1 1 d . . .
H5 H 0.2824 0.1022 0.3182 0.110 Uiso 1 1 calc . . .
C22 C 0.0508(2) 0.1057(4) 0.5687(3) 0.140(3) Uani 1 1 d . . .
H22 H 0.0206 0.1423 0.5440 0.168 Uiso 1 1 calc . . .
C11 C 0.3572(2) -0.17806(14) 0.46278(13) 0.0471(6) Uani 1 1 d . . .
H11 H 0.4038 -0.1989 0.4388 0.057 Uiso 1 1 calc . . .
C2 C 0.40322(19) 0.12846(14) 0.47438(15) 0.0515(7) Uani 1 1 d . . .
H2 H 0.4334 0.1370 0.5137 0.062 Uiso 1 1 calc . . .
C4 C 0.3843(4) 0.1539(3) 0.3582(2) 0.102(2) Uani 1 1 d . . .
H4 H 0.4030 0.1780 0.3197 0.122 Uiso 1 1 calc . . .
C10 C 0.2851(2) -0.22362(15) 0.47976(15) 0.0525(7) Uani 1 1 d . . .
H10 H 0.2828 -0.2746 0.4661 0.063 Uiso 1 1 calc . . .
C6 C 0.2846(2) 0.06877(18) 0.41346(14) 0.0570(8) Uani 1 1 d . . .
H6 H 0.2356 0.0366 0.4118 0.068 Uiso 1 1 calc . . .
C9 C 0.2174(2) -0.19349(16) 0.51656(15) 0.0537(7) Uani 1 1 d . . .
H9 H 0.1702 -0.2246 0.5287 0.064 Uiso 1 1 calc . . .
C3 C 0.4293(3) 0.16532(19) 0.4162(2) 0.0851(14) Uani 1 1 d . . .
H3 H 0.4779 0.1980 0.4168 0.102 Uiso 1 1 calc . . .

loop_
_atom_site_aniso_label
_atom_site_aniso_U_11
_atom_site_aniso_U_22
_atom_site_aniso_U_33
_atom_site_aniso_U_23
_atom_site_aniso_U_13
_atom_site_aniso_U_12
Pd 0.02287(8) 0.02740(9) 0.03127(9) -0.00056(6) 0.00235(6) 0.00242(6)
P1 0.0241(2) 0.0237(2) 0.0228(2) -0.00210(18) 0.00003(18) 0.00028(18)
P2 0.0329(3) 0.0476(4) 0.0285(3) -0.0034(2) -0.0017(2) -0.0012(3)
F1 0.0424(10) 0.1341(19) 0.0660(12) 0.0007(12) -0.0071(9) -0.0266(11)
F2 0.0661(12) 0.143(2) 0.0364(9) 0.0242(11) 0.0062(9) 0.0132(13)
F3 0.0397(9) 0.0786(12) 0.0684(11) -0.0104(9) -0.0120(8) -0.0097(8)
F4 0.0681(12) 0.144(2) 0.0338(9) 0.0073(10) 0.0037(8) -0.0103(13)
F5 0.0974(17) 0.0618(12) 0.1069(18) -0.0116(12) -0.0245(12) 0.0347(11)
F6 0.0986(18) 0.0510(11) 0.1135(19) -0.0228(11) 0.0010(15) 0.0035(10)
O1 0.0243(7) 0.0283(7) 0.0290(7) -0.0034(6) -0.0013(5) 0.0012(5)
O2 0.0553(11) 0.0467(10) 0.0341(8) -0.0133(8) -0.0101(8) -0.0084(9)
N 0.0358(9) 0.0255(8) 0.0263(8) -0.0061(7) 0.0067(7) -0.0020(7)
C13 0.0324(10) 0.0279(10) 0.0292(10) -0.0029(8) -0.0077(8) -0.0006(8)
C7 0.0322(10) 0.0286(10) 0.0257(9) -0.0056(8) -0.0013(8) -0.0009(8)
C1 0.0438(13) 0.0306(11) 0.0313(11) 0.0071(8) 0.0106(9) 0.0135(9)
C15 0.0549(15) 0.0293(11) 0.0368(12) 0.0030(9) -0.0079(11) -0.0002(11)
C18 0.0549(15) 0.0293(11) 0.0367(12) -0.0116(9) 0.0169(11) -0.0046(10)
C14 0.0358(12) 0.0511(15) 0.0539(16) -0.0098(12) -0.0156(11) 0.0068(11)
C21 0.0315(13) 0.077(2) 0.0583(17) -0.0043(15) -0.0175(12) 0.0063(13)
C8 0.0385(12) 0.0348(12) 0.0456(13) -0.0086(10) 0.0056(10) -0.0080(10)
C19 0.0698(18) 0.0291(12) 0.0660(18) -0.0077(12) 0.0224(16) 0.0005(13)
C20 0.0683(19) 0.0545(17) 0.0433(15) -0.0086(13) 0.0290(13) -0.0101(14)
C12 0.0368(12) 0.0334(11) 0.0433(13) -0.0099(10) 0.0057(10) 0.0016(9)
C16 0.0379(10) 0.0263(9) 0.0239(9) -0.0029(7) -0.0022(8) -0.0073(8)
C23 0.0375(15) 0.094(3) 0.078(2) -0.004(2) 0.0062(15) 0.0232(16)
C17 0.0681(19) 0.0462(15) 0.0390(14) -0.0203(12) 0.0061(12) -0.0093(13)
C5 0.132(4) 0.108(3) 0.0358(16) 0.0274(19) 0.020(2) 0.083(3)
C22 0.0273(16) 0.248(7) 0.145(4) -0.109(5) -0.027(2) 0.042(3)
C11 0.0556(16) 0.0362(13) 0.0496(15) -0.0161(11) 0.0067(12) 0.0071(11)
C2 0.0550(16) 0.0311(12) 0.0683(18) 0.0119(12) 0.0272(14) 0.0039(11)
C4 0.143(4) 0.081(3) 0.082(3) 0.059(2) 0.074(3) 0.073(3)
C10 0.0703(19) 0.0295(12) 0.0576(16) -0.0174(11) -0.0021(15) -0.0048(12)
C6 0.075(2) 0.0638(19) 0.0324(13) 0.0075(12) -0.0021(14) 0.0294(16)
C9 0.0591(17) 0.0374(13) 0.0647(18) -0.0114(13) 0.0054(14) -0.0162(13)
C3 0.095(3) 0.0467(18) 0.114(3) 0.041(2) 0.069(3) 0.0260(18)

loop_
_atom_type_symbol
_atom_type_description
_atom_type_scat_dispersion_real
_atom_type_scat_dispersion_imag
_atom_type_scat_source
C C 0.0033 0.0016 'International Tables Vol C Tables 4.2.6.8 and 6.1.1.4'
H H 0.0000 0.0000 'International Tables Vol C Tables 4.2.6.8 and 6.1.1.4'
N N 0.0061 0.0033 'International Tables Vol C Tables 4.2.6.8 and 6.1.1.4'
O O 0.0106 0.0060 'International Tables Vol C Tables 4.2.6.8 and 6.1.1.4'
F F 0.0171 0.0103 'International Tables Vol C Tables 4.2.6.8 and 6.1.1.4'
P P 0.1023 0.0942 'International Tables Vol C Tables 4.2.6.8 and 6.1.1.4'
Pd Pd -0.9988 1.0072 'International Tables Vol C Tables 4.2.6.8 and 6.1.1.4'

loop_
_geom_angle_atom_site_label_1
_geom_angle_atom_site_label_2
_geom_angle_atom_site_label_3
_geom_angle
_geom_angle_site_symmetry_1
_geom_angle_site_symmetry_3
_geom_angle_publ_flag
C21 Pd N 173.42(10) . . ?
C21 Pd C22 36.50(15) . . ?
N Pd C22 137.16(14) . . ?
C21 Pd P1 95.17(9) . . ?
N Pd P1 91.41(5) . . ?
C22 Pd P1 130.08(14) . . ?
C21 Pd C23 66.93(13) . . ?
N Pd C23 106.49(11) . . ?
C22 Pd C23 32.62(17) . . ?
P1 Pd C23 162.10(10) . . ?
O1 P1 C7 104.78(9) . . ?
O1 P1 C1 98.65(10) . . ?
C7 P1 C1 103.86(11) . . ?
O1 P1 Pd 111.46(6) . . ?
C7 P1 Pd 119.69(8) . . ?
C1 P1 Pd 115.85(7) . . ?
F2 P2 F5 90.35(13) . . ?
F2 P2 F4 179.63(15) . . ?
F5 P2 F4 90.01(13) . . ?
F2 P2 F3 90.00(11) . . ?
F5 P2 F3 89.98(12) . . ?
F4 P2 F3 90.02(11) . . ?
F2 P2 F1 90.87(11) . . ?
F5 P2 F1 89.39(13) . . ?
F4 P2 F1 89.12(11) . . ?
F3 P2 F1 178.93(12) . . ?
F2 P2 F6 90.46(14) . . ?
F5 P2 F6 178.53(14) . . ?
F4 P2 F6 89.18(13) . . ?
F3 P2 F6 88.80(12) . . ?
F1 P2 F6 91.82(13) . . ?
C13 O1 P1 123.29(13) . . ?
C16 O2 C17 105.1(2) . . ?
C16 N C18 107.86(18) . . ?
C16 N Pd 126.39(14) . . ?
C18 N Pd 125.42(15) . . ?
O1 C13 C16 109.00(17) . . ?
O1 C13 C14 103.48(18) . . ?
C16 C13 C14 111.42(18) . . ?
O1 C13 C15 112.06(17) . . ?
C16 C13 C15 109.15(19) . . ?
C14 C13 C15 111.6(2) . . ?
C8 C7 C12 119.8(2) . . ?
C8 C7 P1 121.09(17) . . ?
C12 C7 P1 119.04(17) . . ?
C2 C1 C6 120.3(3) . . ?
C2 C1 P1 121.0(2) . . ?
C6 C1 P1 118.7(2) . . ?
C13 C15 H15A 109.5 . . ?
C13 C15 H15B 109.5 . . ?
H15A C15 H15B 109.5 . . ?
C13 C15 H15C 109.5 . . ?
H15A C15 H15C 109.5 . . ?
H15B C15 H15C 109.5 . . ?
N C18 C19 111.1(2) . . ?
N C18 C17 101.15(19) . . ?
C19 C18 C17 111.9(2) . . ?
N C18 C20 108.04(19) . . ?
C19 C18 C20 112.0(2) . . ?
C17 C18 C20 112.1(2) . . ?
C13 C14 H14A 109.5 . . ?
C13 C14 H14B 109.5 . . ?
H14A C14 H14B 109.5 . . ?
C13 C14 H14C 109.5 . . ?
H14A C14 H14C 109.5 . . ?
H14B C14 H14C 109.5 . . ?
C22 C21 Pd 73.4(2) . . ?
C22 C21 H21A 116.2 . . ?
Pd C21 H21A 116.2 . . ?
C22 C21 H21B 116.2 . . ?
Pd C21 H21B 116.2 . . ?
H21A C21 H21B 113.2 . . ?
C7 C8 C9 119.5(2) . . ?
C7 C8 H8 120.3 . . ?
C9 C8 H8 120.3 . . ?
C18 C19 H19A 109.5 . . ?
C18 C19 H19B 109.5 . . ?
H19A C19 H19B 109.5 . . ?
C18 C19 H19C 109.5 . . ?
H19A C19 H19C 109.5 . . ?
H19B C19 H19C 109.5 . . ?
C18 C20 H20A 109.5 . . ?
C18 C20 H20B 109.5 . . ?
H20A C20 H20B 109.5 . . ?
C18 C20 H20C 109.5 . . ?
H20A C20 H20C 109.5 . . ?
H20B C20 H20C 109.5 . . ?
C11 C12 C7 120.2(2) . . ?
C11 C12 H12 119.9 . . ?
C7 C12 H12 119.9 . . ?
N C16 O2 117.4(2) . . ?
N C16 C13 129.01(19) . . ?
O2 C16 C13 113.5(2) . . ?
C22 C23 Pd 68.2(2) . . ?
C22 C23 H23A 116.9 . . ?
Pd C23 H23A 116.9 . . ?
C22 C23 H23B 116.9 . . ?
Pd C23 H23B 116.9 . . ?
H23A C23 H23B 113.9 . . ?
O2 C17 C18 105.08(19) . . ?
O2 C17 H17A 110.7 . . ?
C18 C17 H17A 110.7 . . ?
O2 C17 H17B 110.7 . . ?
C18 C17 H17B 110.7 . . ?
H17A C17 H17B 108.8 . . ?
C4 C5 C6 122.4(4) . . ?
C4 C5 H5 118.8 . . ?
C6 C5 H5 118.8 . . ?
C23 C22 C21 139.2(6) . . ?
C23 C22 Pd 79.2(3) . . ?
C21 C22 Pd 70.05(19) . . ?
C23 C22 H22 110.4 . . ?
C21 C22 H22 110.4 . . ?
Pd C22 H22 139.3 . . ?
C12 C11 C10 119.7(2) . . ?
C12 C11 H11 120.2 . . ?
C10 C11 H11 120.2 . . ?
C1 C2 C3 118.7(3) . . ?
C1 C2 H2 120.6 . . ?
C3 C2 H2 120.6 . . ?
C5 C4 C3 119.6(3) . . ?
C5 C4 H4 120.2 . . ?
C3 C4 H4 120.2 . . ?
C9 C10 C11 120.2(2) . . ?
C9 C10 H10 119.9 . . ?
C11 C10 H10 119.9 . . ?
C5 C6 C1 117.9(4) . . ?
C5 C6 H6 121.0 . . ?
C1 C6 H6 121.0 . . ?
C10 C9 C8 120.7(2) . . ?
C10 C9 H9 119.7 . . ?
C8 C9 H9 119.7 . . ?
C4 C3 C2 121.0(4) . . ?
C4 C3 H3 119.5 . . ?
C2 C3 H3 119.5 . . ?

loop_
_geom_bond_atom_site_label_1
_geom_bond_atom_site_label_2
_geom_bond_distance
_geom_bond_site_symmetry_2
_geom_bond_publ_flag
Pd C21 2.102(3) . ?
Pd N 2.1125(18) . ?
Pd C22 2.144(4) . ?
Pd P1 2.2444(7) . ?
Pd C23 2.268(3) . ?
P1 O1 1.6164(15) . ?
P1 C7 1.806(2) . ?
P1 C1 1.807(2) . ?
P2 F2 1.5761(18) . ?
P2 F5 1.580(2) . ?
P2 F4 1.5806(18) . ?
P2 F3 1.5837(17) . ?
P2 F1 1.5838(18) . ?
P2 F6 1.591(2) . ?
O1 C13 1.451(2) . ?
O2 C16 1.341(3) . ?
O2 C17 1.461(3) . ?
N C16 1.275(3) . ?
N C18 1.504(3) . ?
C13 C16 1.516(3) . ?
C13 C14 1.519(3) . ?
C13 C15 1.524(3) . ?
C7 C8 1.380(3) . ?
C7 C12 1.402(3) . ?
C1 C2 1.380(4) . ?
C1 C6 1.401(4) . ?
C15 H15A 0.9600 . ?
C15 H15B 0.9600 . ?
C15 H15C 0.9600 . ?
C18 C19 1.516(4) . ?
C18 C17 1.521(4) . ?
C18 C20 1.523(4) . ?
C14 H14A 0.9600 . ?
C14 H14B 0.9600 . ?
C14 H14C 0.9600 . ?
C21 C22 1.330(5) . ?
C21 H21A 0.9700 . ?
C21 H21B 0.9700 . ?
C8 C9 1.397(3) . ?
C8 H8 0.9300 . ?
C19 H19A 0.9600 . ?
C19 H19B 0.9600 . ?
C19 H19C 0.9600 . ?
C20 H20A 0.9600 . ?
C20 H20B 0.9600 . ?
C20 H20C 0.9600 . ?
C12 C11 1.381(3) . ?
C12 H12 0.9300 . ?
C23 C22 1.245(6) . ?
C23 H23A 0.9700 . ?
C23 H23B 0.9700 . ?
C17 H17A 0.9700 . ?
C17 H17B 0.9700 . ?
C5 C4 1.335(7) . ?
C5 C6 1.395(5) . ?
C5 H5 0.9300 . ?
C22 H22 0.9300 . ?
C11 C10 1.392(4) . ?
C11 H11 0.9300 . ?
C2 C3 1.399(4) . ?
C2 H2 0.9300 . ?
C4 C3 1.371(7) . ?
C4 H4 0.9300 . ?
C10 C9 1.371(4) . ?
C10 H10 0.9300 . ?
C6 H6 0.9300 . ?
C9 H9 0.9300 . ?
C3 H3 0.9300 . ?

loop_
_geom_torsion_atom_site_label_1
_geom_torsion_atom_site_label_2
_geom_torsion_atom_site_label_3
_geom_torsion_atom_site_label_4
_geom_torsion
_geom_torsion_site_symmetry_1
_geom_torsion_site_symmetry_2
_geom_torsion_site_symmetry_3
_geom_torsion_site_symmetry_4
_geom_torsion_publ_flag
C21 Pd P1 O1 -176.87(11) . . . . ?
N Pd P1 O1 2.97(8) . . . . ?
C22 Pd P1 O1 171.3(3) . . . . ?
C23 Pd P1 O1 -176.2(3) . . . . ?
C21 Pd P1 C7 -54.22(13) . . . . ?
N Pd P1 C7 125.62(10) . . . . ?
C22 Pd P1 C7 -66.1(3) . . . . ?
C23 Pd P1 C7 -53.5(4) . . . . ?
C21 Pd P1 C1 71.42(14) . . . . ?
N Pd P1 C1 -108.74(11) . . . . ?
C22 Pd P1 C1 59.6(3) . . . . ?
C23 Pd P1 C1 72.1(4) . . . . ?
C7 P1 O1 C13 -91.02(16) . . . . ?
C1 P1 O1 C13 162.07(15) . . . . ?
Pd P1 O1 C13 39.82(16) . . . . ?
C21 Pd N C16 156.8(9) . . . . ?
C22 Pd N C16 171.4(4) . . . . ?
P1 Pd N C16 -21.82(18) . . . . ?
C23 Pd N C16 157.9(2) . . . . ?
C21 Pd N C18 -15.7(10) . . . . ?
C22 Pd N C18 -1.2(4) . . . . ?
P1 Pd N C18 165.66(16) . . . . ?
C23 Pd N C18 -14.6(2) . . . . ?
P1 O1 C13 C16 -66.6(2) . . . . ?
P1 O1 C13 C14 174.78(14) . . . . ?
P1 O1 C13 C15 54.4(2) . . . . ?
O1 P1 C7 C8 120.8(2) . . . . ?
C1 P1 C7 C8 -136.2(2) . . . . ?
Pd P1 C7 C8 -5.1(2) . . . . ?
O1 P1 C7 C12 -56.9(2) . . . . ?
C1 P1 C7 C12 46.2(2) . . . . ?
Pd P1 C7 C12 177.28(16) . . . . ?
O1 P1 C1 C2 -21.0(2) . . . . ?
C7 P1 C1 C2 -128.66(19) . . . . ?
Pd P1 C1 C2 97.99(19) . . . . ?
O1 P1 C1 C6 159.80(19) . . . . ?
C7 P1 C1 C6 52.2(2) . . . . ?
Pd P1 C1 C6 -81.2(2) . . . . ?
C16 N C18 C19 131.5(2) . . . . ?
Pd N C18 C19 -54.8(3) . . . . ?
C16 N C18 C17 12.6(2) . . . . ?
Pd N C18 C17 -173.72(16) . . . . ?
C16 N C18 C20 -105.2(2) . . . . ?
Pd N C18 C20 68.4(3) . . . . ?
N Pd C21 C22 16.7(11) . . . . ?
P1 Pd C21 C22 -164.7(4) . . . . ?
C23 Pd C21 C22 15.5(4) . . . . ?
C12 C7 C8 C9 0.0(4) . . . . ?
P1 C7 C8 C9 -177.6(2) . . . . ?
C8 C7 C12 C11 -0.1(4) . . . . ?
P1 C7 C12 C11 177.6(2) . . . . ?
C18 N C16 O2 -2.4(3) . . . . ?
Pd N C16 O2 -175.98(14) . . . . ?
C18 N C16 C13 174.5(2) . . . . ?
Pd N C16 C13 0.9(3) . . . . ?
C17 O2 C16 N -9.6(3) . . . . ?
C17 O2 C16 C13 173.03(19) . . . . ?
O1 C13 C16 N 44.5(3) . . . . ?
C14 C13 C16 N 158.1(2) . . . . ?
C15 C13 C16 N -78.2(3) . . . . ?
O1 C13 C16 O2 -138.54(18) . . . . ?
C14 C13 C16 O2 -25.0(3) . . . . ?
C15 C13 C16 O2 98.8(2) . . . . ?
C21 Pd C23 C22 -17.2(4) . . . . ?
N Pd C23 C22 162.9(4) . . . . ?
P1 Pd C23 C22 -18.0(6) . . . . ?
C16 O2 C17 C18 16.9(3) . . . . ?
N C18 C17 O2 -17.5(2) . . . . ?
C19 C18 C17 O2 -135.9(2) . . . . ?
C20 C18 C17 O2 97.4(2) . . . . ?
Pd C23 C22 C21 41.2(6) . . . . ?
Pd C21 C22 C23 -43.5(7) . . . . ?
C21 Pd C22 C23 152.8(7) . . . . ?
N Pd C22 C23 -24.5(6) . . . . ?
P1 Pd C22 C23 172.9(2) . . . . ?
N Pd C22 C21 -177.23(19) . . . . ?
P1 Pd C22 C21 20.1(5) . . . . ?
C23 Pd C22 C21 -152.8(7) . . . . ?
C7 C12 C11 C10 0.9(4) . . . . ?
C6 C1 C2 C3 -2.2(4) . . . . ?
P1 C1 C2 C3 178.6(2) . . . . ?
C6 C5 C4 C3 -2.1(6) . . . . ?
C12 C11 C10 C9 -1.7(5) . . . . ?
C4 C5 C6 C1 0.9(5) . . . . ?
C2 C1 C6 C5 1.4(4) . . . . ?
P1 C1 C6 C5 -179.5(2) . . . . ?
C11 C10 C9 C8 1.7(5) . . . . ?
C7 C8 C9 C10 -0.8(5) . . . . ?
C5 C4 C3 C2 1.2(5) . . . . ?
C1 C2 C3 C4 0.9(4) . . . . ?
